data_2200127
loop_
_publ_author_name
'Vasuki, G.'
'Parthasarathi, V.'
'Ramamurthi, K.'
'Jaisankar, P.'
'Varghese, B.'

_publ_section_title
;
 3-Chloro-2-methylquinolin-4(1<i>H</i>)-one
;
_journal_issue 3
_journal_name_full 'Acta Crystallographica Section E'
_journal_page_first o234
_journal_page_last o235
_journal_paper_doi 10.1107/S1600536801002574
_journal_volume 57
_journal_year 2001
_chemical_formula_iupac 'C10 H8 Cl N O'
_chemical_formula_moiety 'C10 H8 Cl N O'
_chemical_formula_sum 'C10 H8 Cl N O'
_chemical_formula_weight 193.62
_chemical_name_systematic
;
 3-chloro-2-methylquinolin-4-one
;
_space_group_IT_number 15
_symmetry_cell_setting monoclinic
_symmetry_space_group_name_Hall '-C 2yc'
_symmetry_space_group_name_H-M 'C 1 2/c 1'
_audit_creation_method SHELXL-97
_cell_angle_alpha 90.00
_cell_angle_beta 117.240(3)
_cell_angle_gamma 90.00
_cell_formula_units_Z 8
_cell_length_a 24.493(4)
_cell_length_b 6.365(2)
_cell_length_c 12.859(8)
_cell_measurement_reflns_used 25
_cell_measurement_temperature 293(2)
_cell_measurement_theta_max 30
_cell_measurement_theta_min 20
_cell_volume 1782.4(13)
_computing_cell_refinement 'CAD-4 EXPRESS'
_computing_data_collection 'CAD-4 EXPRESS (Enraf-Nonius, 1994)'
_computing_data_reduction 'MolEN (Fair, 1990)'
_computing_molecular_graphics 'ZORTEP (Zsolnai, 1997)'
_computing_publication_material SHELXL97
_computing_structure_refinement 'SHELXL97 (Sheldrick, 1997)'
_computing_structure_solution 'SHELXS97 (Sheldrick, 1990)'
_diffrn_ambient_temperature 293(2)
_diffrn_measured_fraction_theta_full .454
_diffrn_measured_fraction_theta_max .454
_diffrn_measurement_device_type 'Enraf-Nonius CAD-4'
_diffrn_measurement_method \w--2\q
_diffrn_radiation_monochromator graphite
_diffrn_radiation_source 'fine-focus sealed tube'
_diffrn_radiation_type CuK\a
_diffrn_radiation_wavelength 1.54180
_diffrn_reflns_av_R_equivalents .0497
_diffrn_reflns_av_sigmaI/netI .0141
_diffrn_reflns_limit_h_max 29
_diffrn_reflns_limit_h_min 0
_diffrn_reflns_limit_k_max 7
_diffrn_reflns_limit_k_min 0
_diffrn_reflns_limit_l_max 13
_diffrn_reflns_limit_l_min -15
_diffrn_reflns_number 1661
_diffrn_reflns_theta_full 67.96
_diffrn_reflns_theta_max 67.96
_diffrn_reflns_theta_min 4.06
_diffrn_standards_decay_% 0
_diffrn_standards_interval_time 120
_diffrn_standards_number 2
_exptl_absorpt_coefficient_mu 3.421
_exptl_absorpt_correction_T_max .603
_exptl_absorpt_correction_T_min .320
_exptl_absorpt_correction_type '\y scan'
_exptl_absorpt_process_details '(North et al., 1968)'
_exptl_crystal_colour yellow
_exptl_crystal_density_diffrn 1.443
_exptl_crystal_density_method 'not measured'
_exptl_crystal_description plate
_exptl_crystal_F_000 800
_exptl_crystal_size_max .35
_exptl_crystal_size_mid .2
_exptl_crystal_size_min .15
_refine_diff_density_max .427
_refine_diff_density_min -.359
_refine_ls_extinction_method none
_refine_ls_goodness_of_fit_ref 1.076
_refine_ls_hydrogen_treatment constr
_refine_ls_matrix_type full
_refine_ls_number_parameters 118
_refine_ls_number_reflns 1624
_refine_ls_number_restraints 0
_refine_ls_restrained_S_all 1.076
_refine_ls_R_factor_all .0548
_refine_ls_R_factor_gt .0499
_refine_ls_shift/su_max .002
_refine_ls_shift/su_mean .001
_refine_ls_structure_factor_coef Fsqd
_refine_ls_weighting_details 'w = 1/[\s^2^(Fo^2^)+(0.0966P)^2^+1.8554P] where P = (Fo^2^+2Fc^2^)/3'
_refine_ls_weighting_scheme calc
_refine_ls_wR_factor_ref .1512
_reflns_number_gt 1440
_reflns_number_total 1624
_reflns_threshold_expression I>2\s(I)
_cod_data_source_file cf6042.cif
_cod_data_source_block 1
_cod_original_cell_volume 1782.2(13)
_cod_original_sg_symbol_H-M 'C 2/c'
_cod_database_code 2200127
_cod_database_fobs_code 2200127

loop_
_symmetry_equiv_pos_as_xyz
'x, y, z'
'-x, y, -z+1/2'
'x+1/2, y+1/2, z'
'-x+1/2, y+1/2, -z+1/2'
'-x, -y, -z'
'x, -y, z-1/2'
'-x+1/2, -y+1/2, -z'
'x+1/2, -y+1/2, z-1/2'

loop_
_atom_site_label
_atom_site_fract_x
_atom_site_fract_y
_atom_site_fract_z
_atom_site_U_iso_or_equiv
_atom_site_adp_type
_atom_site_calc_flag
_atom_site_refinement_flags
_atom_site_occupancy
_atom_site_disorder_assembly
_atom_site_disorder_group
_atom_site_type_symbol
Cl .04456(3) .21977(11) .91307(5) .0538(3) Uani d . 1 . . Cl
O4 .11936(10) -.1608(3) .93680(15) .0548(5) Uani d . 1 . . O
N1 .11141(9) .0026(3) 1.23448(15) .0370(5) Uani d . 1 . . N
C2 .08088(10) .1205(4) 1.1385(2) .0355(5) Uani d . 1 . . C
C3 .08300(10) .0666(4) 1.03717(19) .0358(5) Uani d . 1 . . C
C4 .11546(10) -.1112(4) 1.02766(19) .0364(5) Uani d . 1 . . C
C5 .17490(11) -.4268(4) 1.1327(2) .0419(6) Uani d . 1 . . C
C6 .20278(12) -.5444(4) 1.2321(3) .0489(6) Uani d . 1 . . C
C7 .20264(12) -.4770(5) 1.3352(2) .0526(7) Uani d . 1 . . C
C8 .17326(12) -.2953(4) 1.3373(2) .0476(6) Uani d . 1 . . C
C9 .14292(10) -.1762(4) 1.23524(19) .0346(5) Uani d . 1 . . C
C10 .14455(10) -.2394(3) 1.13238(19) .0333(5) Uani d . 1 . . C
C11 .04653(12) .3056(4) 1.1508(2) .0464(6) Uani d . 1 . . C
H11A .0517 .3116 1.2294 .070 Uiso calc R 1 . . H
H11B .0037 .2917 1.0972 .070 Uiso calc R 1 . . H
H11C .0622 .4322 1.1338 .070 Uiso calc R 1 . . H
H1 .1118 .0496 1.3000 .040 Uiso d . 1 . . H
H5 .1738 -.4779 1.0530 .045 Uiso d . 1 . . H
H6 .2196 -.6719 1.2278 .053 Uiso d . 1 . . H
H7 .2211 -.5673 1.4060 .056 Uiso d . 1 . . H
H8 .1740 -.2445 1.4119 .051 Uiso d . 1 . . H

loop_
_atom_site_aniso_label
_atom_site_aniso_U_11
_atom_site_aniso_U_22
_atom_site_aniso_U_33
_atom_site_aniso_U_12
_atom_site_aniso_U_13
_atom_site_aniso_U_23
Cl .0669(5) .0536(4) .0399(4) .0124(3) .0236(3) .0171(3)
O4 .0892(14) .0518(11) .0363(10) .0101(10) .0399(10) .0030(8)
N1 .0484(11) .0381(10) .0290(9) .0006(8) .0215(8) -.0015(8)
C2 .0409(11) .0315(11) .0375(12) -.0017(9) .0207(9) .0012(9)
C3 .0434(11) .0345(12) .0298(11) -.0016(9) .0170(9) .0040(9)
C4 .0466(12) .0350(11) .0311(11) -.0045(9) .0207(9) .0001(9)
C5 .0465(12) .0363(12) .0480(13) -.0027(10) .0260(10) -.0031(10)
C6 .0484(13) .0360(13) .0638(16) .0064(10) .0271(12) .0053(12)
C7 .0555(15) .0495(15) .0505(16) .0086(12) .0223(12) .0196(12)
C8 .0570(15) .0521(15) .0355(13) .0057(12) .0227(11) .0099(11)
C9 .0399(11) .0342(11) .0324(11) -.0024(9) .0189(9) .0011(9)
C10 .0392(11) .0314(11) .0327(12) -.0032(8) .0192(9) -.0005(8)
C11 .0535(15) .0390(13) .0518(15) .0046(11) .0285(12) .0000(11)

loop_
_atom_type_symbol
_atom_type_description
_atom_type_scat_dispersion_real
_atom_type_scat_dispersion_imag
_atom_type_scat_source
C C .0181 .0091 'International Tables Vol C Tables 4.2.6.8 and 6.1.1.4'
H H .0000 .0000 'International Tables Vol C Tables 4.2.6.8 and 6.1.1.4'
N N .0311 .0180 'International Tables Vol C Tables 4.2.6.8 and 6.1.1.4'
O O .0492 .0322 'International Tables Vol C Tables 4.2.6.8 and 6.1.1.4'
Cl Cl .3639 .7018 'International Tables Vol C Tables 4.2.6.8 and 6.1.1.4'

loop_
_geom_angle_atom_site_label_1
_geom_angle_atom_site_label_2
_geom_angle_atom_site_label_3
_geom_angle
_geom_angle_publ_flag
C2 N1 C9 123.03(19) ?
C2 N1 H1 116.3 ?
C9 N1 H1 120.6 ?
N1 C2 C3 119.1(2) yes
N1 C2 C11 116.5(2) yes
C3 C2 C11 124.4(2) ?
C2 C3 C4 123.2(2) ?
C2 C3 Cl 119.55(18) yes
C4 C3 Cl 117.27(17) ?
O4 C4 C3 124.4(2) yes
O4 C4 C10 120.5(2) ?
C3 C4 C10 115.10(19) ?
C6 C5 C10 120.4(2) ?
C6 C5 H5 121.1 ?
C10 C5 H5 118.5 ?
C5 C6 C7 120.2(2) ?
C5 C6 H6 118.2 ?
C7 C6 H6 121.5 ?
C8 C7 C6 120.6(2) ?
C8 C7 H7 119.5 ?
C6 C7 H7 119.7 ?
C7 C8 C9 119.8(2) ?
C7 C8 H8 120.8 ?
C9 C8 H8 119.4 ?
N1 C9 C8 120.8(2) yes
N1 C9 C10 119.4(2) yes
C8 C9 C10 119.9(2) ?
C9 C10 C5 119.0(2) yes
C9 C10 C4 120.1(2) yes
C5 C10 C4 121.0(2) ?
C2 C11 H11A 109.5 ?
C2 C11 H11B 109.5 ?
H11A C11 H11B 109.5 ?
C2 C11 H11C 109.5 ?
H11A C11 H11C 109.5 ?
H11B C11 H11C 109.5 ?

loop_
_geom_bond_atom_site_label_1
_geom_bond_atom_site_label_2
_geom_bond_site_symmetry_2
_geom_bond_distance
_geom_bond_publ_flag
Cl C3 . 1.734(2) ?
O4 C4 . 1.255(3) ?
N1 C2 . 1.342(3) ?
N1 C9 . 1.373(3) yes
N1 H1 . .890 ?
C2 C3 . 1.371(3) ?
C2 C11 . 1.497(3) ?
C3 C4 . 1.421(3) ?
C4 C10 . 1.452(3) ?
C5 C6 . 1.364(4) yes
C5 C10 . 1.405(3) yes
C5 H5 . 1.064 ?
C6 C7 . 1.395(4) ?
C6 H6 . .923 ?
C7 C8 . 1.369(4) ?
C7 H7 . .994 ?
C8 C9 . 1.399(3) ?
C8 H8 . 1.004 ?
C9 C10 . 1.400(3) yes
C11 H11A . .960 ?
C11 H11B . .960 ?
C11 H11C . .960 ?

loop_
_geom_torsion_atom_site_label_1
_geom_torsion_atom_site_label_2
_geom_torsion_atom_site_label_3
_geom_torsion_atom_site_label_4
_geom_torsion
_geom_torsion_publ_flag
C9 N1 C2 C3 -2.8(3) yes
C9 N1 C2 C11 177.4(2) ?
N1 C2 C3 C4 .9(3) yes
C11 C2 C3 C4 -179.3(2) ?
N1 C2 C3 Cl -179.16(16) ?
C11 C2 C3 Cl .6(3) ?
C2 C3 C4 O4 -178.1(2) yes
Cl C3 C4 O4 2.0(3) ?
C2 C3 C4 C10 2.5(3) ?
Cl C3 C4 C10 -177.38(16) yes
C10 C5 C6 C7 -1.5(4) ?
C5 C6 C7 C8 1.7(4) ?
C6 C7 C8 C9 .2(4) ?
C2 N1 C9 C8 -179.0(2) ?
C2 N1 C9 C10 .9(3) ?
C7 C8 C9 N1 177.8(2) ?
C7 C8 C9 C10 -2.2(4) yes
N1 C9 C10 C5 -177.6(2) ?
C8 C9 C10 C5 2.4(3) ?
N1 C9 C10 C4 2.8(3) ?
C8 C9 C10 C4 -177.2(2) ?
C6 C5 C10 C9 -.6(4) ?
C6 C5 C10 C4 179.1(2) ?
O4 C4 C10 C9 176.3(2) yes
C3 C4 C10 C9 -4.3(3) ?
O4 C4 C10 C5 -3.3(4) ?
C3 C4 C10 C5 176.0(2) ?

loop_
_cod_related_entry_id
_cod_related_entry_database
_cod_related_entry_code
1 ChemSpider 21132988
